data_2213153
loop_
_publ_author_name
'Ding, Ruifang'
'Zhu, Jun'
'Zhang, Daodong'
'Ling, Aixia'
'Yin, Handong'

_publ_section_title Bis(2-fluorobenzyl)(<i>N</i>-salicylidenevalinato-\k^3^<i>N</i>,<i>O</i>,<i>O</i>')tin(IV)
_journal_coeditor_code BT2289
_journal_issue 5
_journal_name_full 'Acta Crystallographica Section E'
_journal_page_first m1242
_journal_page_last m1242
_journal_paper_doi 10.1107/S1600536807013840
_journal_volume 63
_journal_year 2007
_chemical_formula_iupac '[Sn (C12 H13 N O3) (C7 H6 F)2 ]'
_chemical_formula_moiety 'C26 H25 F2 N O3 Sn'
_chemical_formula_sum 'C26 H25 F2 N O3 Sn'
_chemical_formula_weight 556.16
_chemical_name_systematic
;
 (<i>N</i>-Salicylidene-valinoto-<i>N,O,O'</i>)
di(<i>o</i>-fluorobenzyl)tin(IV)
;
_space_group_IT_number 2
_symmetry_cell_setting triclinic
_symmetry_space_group_name_Hall '-P 1'
_symmetry_space_group_name_H-M 'P -1'
_atom_sites_solution_hydrogens geom
_atom_sites_solution_primary direct
_atom_sites_solution_secondary difmap
_audit_creation_method SHELXL-97
_cell_angle_alpha 84.915(2)
_cell_angle_beta 81.776(2)
_cell_angle_gamma 68.880(2)
_cell_formula_units_Z 2
_cell_length_a 10.0184(16)
_cell_length_b 10.5814(17)
_cell_length_c 11.9367(19)
_cell_measurement_reflns_used 4740
_cell_measurement_temperature 273(2)
_cell_measurement_theta_max 27.967
_cell_measurement_theta_min 2.195
_cell_volume 1167.3(3)
_computing_cell_refinement SMART
_computing_data_collection 'SMART (Bruker, 2001)'
_computing_data_reduction 'SAINT (Bruker, 2001)'
_computing_molecular_graphics 'SHELXTL (Bruker, 2001)'
_computing_publication_material SHELXTL
_computing_structure_refinement 'SHELXL97 (Sheldrick, 1997)'
_computing_structure_solution 'SHELXS97 (Sheldrick, 1997)'
_diffrn_ambient_temperature 273(2)
_diffrn_measured_fraction_theta_full 0.988
_diffrn_measured_fraction_theta_max 0.988
_diffrn_measurement_device_type 'CCD area detector'
_diffrn_measurement_method '\f and \w scans'
_diffrn_radiation_monochromator graphite
_diffrn_radiation_source 'fine-focus sealed tube'
_diffrn_radiation_type MoK\a
_diffrn_radiation_wavelength 0.71073
_diffrn_reflns_av_R_equivalents 0.0122
_diffrn_reflns_av_sigmaI/netI 0.0256
_diffrn_reflns_limit_h_max 11
_diffrn_reflns_limit_h_min -11
_diffrn_reflns_limit_k_max 9
_diffrn_reflns_limit_k_min -12
_diffrn_reflns_limit_l_max 14
_diffrn_reflns_limit_l_min -14
_diffrn_reflns_number 6178
_diffrn_reflns_theta_full 25.03
_diffrn_reflns_theta_max 25.03
_diffrn_reflns_theta_min 1.73
_exptl_absorpt_coefficient_mu 1.138
_exptl_absorpt_correction_T_max 0.6781
_exptl_absorpt_correction_T_min 0.6283
_exptl_absorpt_correction_type multi-scan
_exptl_absorpt_process_details '(SADABS; Sheldrick, 2004)'
_exptl_crystal_colour yellow
_exptl_crystal_density_diffrn 1.582
_exptl_crystal_density_method 'not measured'
_exptl_crystal_description block
_exptl_crystal_F_000 560
_exptl_crystal_size_max 0.45
_exptl_crystal_size_mid 0.41
_exptl_crystal_size_min 0.37
_refine_diff_density_max 0.566
_refine_diff_density_min -0.446
_refine_ls_extinction_method none
_refine_ls_goodness_of_fit_ref 1.123
_refine_ls_hydrogen_treatment constr
_refine_ls_matrix_type full
_refine_ls_number_parameters 310
_refine_ls_number_reflns 4073
_refine_ls_number_restraints 1
_refine_ls_restrained_S_all 1.123
_refine_ls_R_factor_all 0.0278
_refine_ls_R_factor_gt 0.0231
_refine_ls_shift/su_max 0.002
_refine_ls_shift/su_mean 0.000
_refine_ls_structure_factor_coef Fsqd
_refine_ls_weighting_details 'calc w=1/[\s^2^(Fo^2^)+(0.0222P)^2^+0.4867P] where P=(Fo^2^+2Fc^2^)/3'
_refine_ls_weighting_scheme calc
_refine_ls_wR_factor_gt 0.0521
_refine_ls_wR_factor_ref 0.0549
_reflns_number_gt 3698
_reflns_number_total 4073
_reflns_threshold_expression I>2\s(I)
_cod_data_source_file bt2289.cif
_cod_data_source_block I
_cod_depositor_comments
;
The following automatic conversions were performed:
'_symmetry_cell_setting' value 'Triclinic' changed to 'triclinic'
according to '/home/saulius/struct/CIF-dictionaries/cif_core.dic'
dictionary named 'cif_core.dic' version 2.4.1 from 2010-06-29.

Automatic conversion script
Id: cif_fix_enum 1527 2010-12-29 10:47:43Z saulius 

The following automatic conversions were performed:

'_symmetry_cell_setting' value 'Triclinic' changed to 'triclinic'
according to /home/saulius/struct/CIF-dictionaries/cif_core.dic
dictionary named 'cif_core.dic' version 2.4.1 from 2010-06-29.

Automatic conversion script
Id: cif_fix_values 1715 2011-07-08 13:25:40Z adriana 
;
_cod_database_code 2213153
_cod_database_fobs_code 2213153

loop_
_symmetry_equiv_pos_as_xyz
'x, y, z'
'-x, -y, -z'

loop_
_atom_site_type_symbol
_atom_site_label
_atom_site_fract_x
_atom_site_fract_y
_atom_site_fract_z
_atom_site_U_iso_or_equiv
_atom_site_adp_type
_atom_site_calc_flag
_atom_site_refinement_flags
_atom_site_occupancy
_atom_site_disorder_assembly
_atom_site_disorder_group
Sn Sn1 0.418762(18) 0.060765(17) 0.674028(14) 0.02904(7) Uani d . 1 . .
F F2 0.1869(2) -0.1933(2) 0.59952(17) 0.0770(6) Uani d . 1 . .
N N1 0.2350(2) 0.2516(2) 0.67652(16) 0.0302(5) Uani d . 1 . .
O O1 0.37365(18) 0.10634(17) 0.50130(14) 0.0338(4) Uani d . 1 . .
O O2 0.2373(2) 0.2416(2) 0.37691(15) 0.0508(5) Uani d . 1 . .
O O3 0.3804(2) 0.08235(18) 0.85103(14) 0.0387(4) Uani d . 1 . .
C C1 0.2652(3) 0.2114(3) 0.4735(2) 0.0339(6) Uani d . 1 . .
C C2 0.1685(3) 0.2969(3) 0.5702(2) 0.0333(6) Uani d . 1 . .
H H2 0.1605 0.3914 0.5527 0.040 Uiso calc R 1 . .
C C3 0.0169(3) 0.2891(3) 0.5788(2) 0.0407(7) Uani d . 1 . .
H H3 -0.0153 0.3150 0.5037 0.049 Uiso calc R 1 . .
C C4 0.0189(4) 0.1456(3) 0.6064(3) 0.0586(9) Uani d . 1 . .
H H4A 0.0884 0.0853 0.5531 0.088 Uiso calc R 1 . .
H H4B -0.0748 0.1427 0.6020 0.088 Uiso calc R 1 . .
H H4C 0.0445 0.1181 0.6816 0.088 Uiso calc R 1 . .
C C5 -0.0929(3) 0.3876(4) 0.6605(3) 0.0579(9) Uani d . 1 . .
H H5A -0.0928 0.4775 0.6410 0.087 Uiso calc R 1 . .
H H5B -0.0685 0.3624 0.7362 0.087 Uiso calc R 1 . .
H H5C -0.1868 0.3852 0.6561 0.087 Uiso calc R 1 . .
C C6 0.2016(3) 0.3394(3) 0.7549(2) 0.0349(6) Uani d . 1 . .
H H6 0.1441 0.4272 0.7353 0.042 Uiso calc R 1 . .
C C7 0.2411(3) 0.3190(3) 0.8666(2) 0.0340(6) Uani d . 1 . .
C C8 0.3252(3) 0.1914(3) 0.9116(2) 0.0332(6) Uani d . 1 . .
C C9 0.3474(3) 0.1824(3) 1.0263(2) 0.0428(7) Uani d . 1 . .
H H9 0.4006 0.0994 1.0585 0.051 Uiso calc R 1 . .
C C10 0.2916(3) 0.2947(4) 1.0910(2) 0.0490(8) Uani d . 1 . .
H H10 0.3071 0.2861 1.1668 0.059 Uiso calc R 1 . .
C C11 0.2126(3) 0.4208(4) 1.0462(2) 0.0522(8) Uani d . 1 . .
H H11 0.1771 0.4963 1.0908 0.063 Uiso calc R 1 . .
C C12 0.1881(3) 0.4322(3) 0.9360(2) 0.0459(7) Uani d . 1 . .
H H12 0.1353 0.5165 0.9056 0.055 Uiso calc R 1 . .
C C13 0.6098(3) 0.1116(3) 0.6583(2) 0.0357(6) Uani d . 1 . .
H H13A 0.6837 0.0402 0.6949 0.043 Uiso calc R 1 . .
H H13B 0.6454 0.1171 0.5787 0.043 Uiso calc R 1 . .
C C14 0.5823(3) 0.2432(3) 0.7102(2) 0.0334(6) Uani d . 1 . .
F F1 0.4747(2) 0.3601(2) 0.55215(16) 0.0564(7) Uani d P 0.841(5) A 1
C C15 0.51278(9) 0.3657(3) 0.65269(17) 0.0393(6) Uani d D 1 A 1
C C19 0.6182(3) 0.2515(3) 0.81989(18) 0.0407(6) Uani d . 1 A 1
H H19 0.6646 0.1726 0.8608 0.049 Uiso calc PR 0.841(5) A 1
H H19' 0.4881 0.3637 0.5808 0.049 Uiso d PRD 0.159(5) A 2
F F1' 0.6811(13) 0.1350(11) 0.8679(9) 0.058(4) Uani d P 0.159(5) A 2
C C16 0.4813(3) 0.4895(3) 0.7010(3) 0.0505(8) Uani d . 1 . .
H H16 0.4366 0.5699 0.6613 0.061 Uiso calc R 1 A 1
C C17 0.5164(4) 0.4930(3) 0.8075(3) 0.0544(8) Uani d . 1 A .
H H17 0.4935 0.5758 0.8404 0.065 Uiso calc R 1 . .
C C18 0.5848(3) 0.3749(3) 0.8654(3) 0.0505(8) Uani d . 1 . .
H H18 0.6091 0.3786 0.9371 0.061 Uiso calc R 1 A 1
C C20 0.3965(3) -0.1340(3) 0.6949(2) 0.0365(6) Uani d . 1 . .
H H20A 0.4025 -0.1656 0.6199 0.044 Uiso calc R 1 . .
H H20B 0.4795 -0.1956 0.7291 0.044 Uiso calc R 1 . .
C C21 0.2645(3) -0.1481(2) 0.7631(2) 0.0336(6) Uani d . 1 . .
C C22 0.1638(3) -0.1774(3) 0.7132(3) 0.0477(7) Uani d . 1 . .
C C23 0.0419(4) -0.1934(4) 0.7721(4) 0.0668(10) Uani d . 1 . .
H H23 -0.0240 -0.2120 0.7348 0.080 Uiso calc R 1 . .
C C24 0.0204(4) -0.1812(4) 0.8874(4) 0.0733(11) Uani d . 1 . .
H H24 -0.0615 -0.1904 0.9291 0.088 Uiso calc R 1 . .
C C25 0.1196(4) -0.1552(4) 0.9413(3) 0.0646(10) Uani d . 1 . .
H H25 0.1056 -0.1486 1.0196 0.078 Uiso calc R 1 . .
C C26 0.2396(3) -0.1389(3) 0.8795(2) 0.0470(7) Uani d . 1 . .
H H26 0.3058 -0.1212 0.9171 0.056 Uiso calc R 1 . .

loop_
_atom_site_aniso_label
_atom_site_aniso_U_11
_atom_site_aniso_U_22
_atom_site_aniso_U_33
_atom_site_aniso_U_12
_atom_site_aniso_U_13
_atom_site_aniso_U_23
Sn1 0.03388(10) 0.02846(10) 0.02714(10) -0.01294(7) -0.00491(7) -0.00292(7)
F2 0.1004(16) 0.0969(16) 0.0589(12) -0.0578(14) -0.0287(11) -0.0034(11)
N1 0.0316(11) 0.0329(12) 0.0252(10) -0.0091(9) -0.0043(9) -0.0053(9)
O1 0.0366(10) 0.0330(10) 0.0274(9) -0.0059(8) -0.0040(7) -0.0061(7)
O2 0.0570(13) 0.0585(13) 0.0241(10) -0.0036(10) -0.0077(9) -0.0027(9)
O3 0.0546(12) 0.0358(10) 0.0259(9) -0.0156(9) -0.0061(8) -0.0022(8)
C1 0.0361(14) 0.0371(15) 0.0271(13) -0.0108(12) -0.0027(11) -0.0048(11)
C2 0.0373(14) 0.0328(14) 0.0261(12) -0.0065(11) -0.0071(11) -0.0023(11)
C3 0.0355(15) 0.0496(17) 0.0335(14) -0.0089(13) -0.0093(12) -0.0016(13)
C4 0.0514(19) 0.060(2) 0.072(2) -0.0259(17) -0.0119(17) -0.0046(18)
C5 0.0377(16) 0.068(2) 0.058(2) -0.0084(15) 0.0013(14) -0.0103(17)
C6 0.0327(14) 0.0349(15) 0.0345(14) -0.0082(11) -0.0031(11) -0.0056(12)
C7 0.0322(13) 0.0422(16) 0.0296(13) -0.0145(12) -0.0005(11) -0.0101(12)
C8 0.0326(13) 0.0447(16) 0.0267(13) -0.0203(12) 0.0022(11) -0.0044(12)
C9 0.0449(16) 0.0571(19) 0.0278(13) -0.0196(14) -0.0027(12) -0.0046(13)
C10 0.0444(17) 0.082(2) 0.0264(14) -0.0270(17) -0.0008(12) -0.0142(15)
C11 0.0481(18) 0.067(2) 0.0416(17) -0.0157(16) -0.0012(14) -0.0287(16)
C12 0.0441(16) 0.0494(18) 0.0427(16) -0.0119(14) -0.0030(13) -0.0169(14)
C13 0.0330(14) 0.0378(15) 0.0391(14) -0.0146(12) -0.0035(11) -0.0076(12)
C14 0.0306(13) 0.0395(15) 0.0349(14) -0.0193(12) 0.0034(11) -0.0085(12)
F1 0.0777(16) 0.0574(14) 0.0390(12) -0.0278(12) -0.0162(10) 0.0053(10)
C15 0.0422(15) 0.0432(16) 0.0365(15) -0.0204(13) -0.0011(12) -0.0049(12)
C19 0.0436(16) 0.0441(17) 0.0405(15) -0.0220(13) -0.0062(13) -0.0035(13)
F1' 0.073(8) 0.045(7) 0.057(7) -0.014(6) -0.035(6) 0.003(5)
C16 0.0584(19) 0.0364(17) 0.0565(19) -0.0200(14) 0.0024(15) -0.0012(14)
C17 0.066(2) 0.0431(18) 0.059(2) -0.0264(16) 0.0089(16) -0.0225(16)
C18 0.062(2) 0.061(2) 0.0407(16) -0.0347(17) -0.0018(14) -0.0158(15)
C20 0.0418(15) 0.0300(14) 0.0385(15) -0.0142(12) -0.0006(12) -0.0050(12)
C21 0.0360(14) 0.0255(13) 0.0405(15) -0.0125(11) -0.0036(12) -0.0008(11)
C22 0.0507(18) 0.0448(18) 0.0521(18) -0.0200(14) -0.0124(15) -0.0003(14)
C23 0.049(2) 0.062(2) 0.100(3) -0.0296(17) -0.020(2) 0.005(2)
C24 0.050(2) 0.069(2) 0.098(3) -0.0284(19) 0.019(2) -0.001(2)
C25 0.072(2) 0.070(2) 0.056(2) -0.037(2) 0.0195(18) -0.0093(18)
C26 0.0517(18) 0.0477(18) 0.0452(17) -0.0240(15) 0.0008(14) -0.0026(14)

loop_
_atom_type_symbol
_atom_type_description
_atom_type_scat_dispersion_real
_atom_type_scat_dispersion_imag
_atom_type_scat_source
C C 0.0033 0.0016 'International Tables Vol C Tables 4.2.6.8 and 6.1.1.4'
H H 0.0000 0.0000 'International Tables Vol C Tables 4.2.6.8 and 6.1.1.4'
N N 0.0061 0.0033 'International Tables Vol C Tables 4.2.6.8 and 6.1.1.4'
O O 0.0106 0.0060 'International Tables Vol C Tables 4.2.6.8 and 6.1.1.4'
Sn Sn -0.6537 1.4246 'International Tables Vol C Tables 4.2.6.8 and 6.1.1.4'
F F 0.0171 0.0103 'International Tables Vol C Tables 4.2.6.8 and 6.1.1.4'

loop_
_geom_angle_atom_site_label_1
_geom_angle_atom_site_label_2
_geom_angle_atom_site_label_3
_geom_angle
_geom_angle_publ_flag
O3 Sn1 C20 90.67(9) y
O3 Sn1 C13 93.05(9) y
C20 Sn1 C13 129.53(10) y
O3 Sn1 O1 156.21(7) y
C20 Sn1 O1 98.42(9) y
C13 Sn1 O1 97.87(9) y
O3 Sn1 N1 82.27(7) y
C20 Sn1 N1 123.25(9) y
C13 Sn1 N1 107.11(9) y
O1 Sn1 N1 74.34(7) y
C6 N1 C2 117.7(2) ?
C6 N1 Sn1 123.80(17) ?
C2 N1 Sn1 116.80(15) ?
C1 O1 Sn1 121.60(15) ?
C8 O3 Sn1 130.98(16) ?
O2 C1 O1 123.6(2) ?
O2 C1 C2 119.8(2) ?
O1 C1 C2 116.6(2) ?
N1 C2 C1 109.6(2) ?
N1 C2 C3 112.7(2) ?
C1 C2 C3 109.5(2) ?
N1 C2 H2 108.3 ?
C1 C2 H2 108.3 ?
C3 C2 H2 108.3 ?
C5 C3 C4 111.0(3) ?
C5 C3 C2 113.3(2) ?
C4 C3 C2 111.9(2) ?
C5 C3 H3 106.7 ?
C4 C3 H3 106.7 ?
C2 C3 H3 106.7 ?
C3 C4 H4A 109.5 ?
C3 C4 H4B 109.5 ?
H4A C4 H4B 109.5 ?
C3 C4 H4C 109.5 ?
H4A C4 H4C 109.5 ?
H4B C4 H4C 109.5 ?
C3 C5 H5A 109.5 ?
C3 C5 H5B 109.5 ?
H5A C5 H5B 109.5 ?
C3 C5 H5C 109.5 ?
H5A C5 H5C 109.5 ?
H5B C5 H5C 109.5 ?
N1 C6 C7 128.7(2) ?
N1 C6 H6 115.7 ?
C7 C6 H6 115.7 ?
C12 C7 C8 119.4(2) ?
C12 C7 C6 117.3(2) ?
C8 C7 C6 123.3(2) ?
O3 C8 C9 119.7(2) ?
O3 C8 C7 122.6(2) ?
C9 C8 C7 117.7(2) ?
C10 C9 C8 120.8(3) ?
C10 C9 H9 119.6 ?
C8 C9 H9 119.6 ?
C9 C10 C11 121.6(3) ?
C9 C10 H10 119.2 ?
C11 C10 H10 119.2 ?
C12 C11 C10 119.0(3) ?
C12 C11 H11 120.5 ?
C10 C11 H11 120.5 ?
C11 C12 C7 121.5(3) ?
C11 C12 H12 119.2 ?
C7 C12 H12 119.2 ?
C14 C13 Sn1 111.90(17) ?
C14 C13 H13A 109.2 ?
Sn1 C13 H13A 109.2 ?
C14 C13 H13B 109.2 ?
Sn1 C13 H13B 109.2 ?
H13A C13 H13B 107.9 ?
C15 C14 C19 117.1(2) ?
C15 C14 C13 120.0(2) ?
C19 C14 C13 122.9(2) ?
C15 F1 H19' 5.1 ?
F1 C15 C16 120.8(2) ?
F1 C15 C14 118.1(2) ?
F1' C19 C14 113.6(2) ?
F1' C19 C18 126.0(5) ?
C16 C15 C14 121.1(2) ?
F1 C15 H19' 2.1 ?
F1' C19 H19 6.2 ?
C16 C15 H19' 119.7 ?
C14 C15 H19' 119.2 ?
C18 C19 C14 120.4(3) ?
C18 C19 H19 119.8 ?
C14 C19 H19 119.8 ?
C17 C16 C15 120.0(3) ?
C17 C16 H16 120.0 ?
C15 C16 H16 120.0 ?
C18 C17 C16 120.2(3) ?
C18 C17 H17 119.9 ?
C16 C17 H17 119.9 ?
C19 C18 C17 121.3(3) ?
C19 C18 H18 119.4 ?
C17 C18 H18 119.4 ?
C21 C20 Sn1 119.40(17) ?
C21 C20 H20A 107.5 ?
Sn1 C20 H20A 107.5 ?
C21 C20 H20B 107.5 ?
Sn1 C20 H20B 107.5 ?
H20A C20 H20B 107.0 ?
C22 C21 C26 116.0(3) ?
C22 C21 C20 121.5(3) ?
C26 C21 C20 122.4(2) ?
F2 C22 C23 118.0(3) ?
F2 C22 C21 118.2(3) ?
C23 C22 C21 123.8(3) ?
C24 C23 C22 118.0(3) ?
C24 C23 H23 121.0 ?
C22 C23 H23 121.0 ?
C23 C24 C25 120.2(3) ?
C23 C24 H24 119.9 ?
C25 C24 H24 119.9 ?
C24 C25 C26 120.0(3) ?
C24 C25 H25 120.0 ?
C26 C25 H25 120.0 ?
C25 C26 C21 121.8(3) ?
C25 C26 H26 119.1 ?
C21 C26 H26 119.1 ?

loop_
_geom_bond_atom_site_label_1
_geom_bond_atom_site_label_2
_geom_bond_distance
_geom_bond_publ_flag
Sn1 O3 2.1104(17) y
Sn1 C20 2.140(3) y
Sn1 C13 2.147(3) y
Sn1 O1 2.1496(17) y
Sn1 N1 2.187(2) y
F2 C22 1.359(3) ?
N1 C6 1.300(3) ?
N1 C2 1.480(3) ?
O1 C1 1.301(3) ?
O2 C1 1.213(3) ?
O3 C8 1.316(3) ?
C1 C2 1.524(3) ?
C2 C3 1.539(4) ?
C2 H2 0.9800 ?
C3 C5 1.514(4) ?
C3 C4 1.519(4) ?
C3 H3 0.9800 ?
C4 H4A 0.9600 ?
C4 H4B 0.9600 ?
C4 H4C 0.9600 ?
C5 H5A 0.9600 ?
C5 H5B 0.9600 ?
C5 H5C 0.9600 ?
C6 C7 1.421(4) ?
C6 H6 0.9300 ?
C7 C12 1.412(4) ?
C7 C8 1.415(4) ?
C8 C9 1.408(3) ?
C9 C10 1.372(4) ?
C9 H9 0.9300 ?
C10 C11 1.388(4) ?
C10 H10 0.9300 ?
C11 C12 1.359(4) ?
C11 H11 0.9300 ?
C12 H12 0.9300 ?
C13 C14 1.493(4) ?
C13 H13A 0.9700 ?
C13 H13B 0.9700 ?
C14 C15 1.402(3) ?
C14 C19 1.424(3) ?
F1 C15 1.323(3) ?
F1 H19' 0.3947 ?
F1' C19 1.290(3) ?
F1' H19 0.378 ?
C15 C16 1.390(4) ?
C15 H19' 0.9300 ?
C19 C18 1.368(4) ?
C19 H19 0.9300 ?
C16 C17 1.373(4) ?
C16 H16 0.9300 ?
C17 C18 1.369(5) ?
C17 H17 0.9300 ?
C18 H18 0.9300 ?
C20 C21 1.499(4) ?
C20 H20A 0.9700 ?
C20 H20B 0.9700 ?
C21 C22 1.378(4) ?
C21 C26 1.382(4) ?
C22 C23 1.378(5) ?
C23 C24 1.372(5) ?
C23 H23 0.9300 ?
C24 C25 1.374(5) ?
C24 H24 0.9300 ?
C25 C26 1.375(4) ?
C25 H25 0.9300 ?
C26 H26 0.9300 ?
